data_4324472
loop_
_publ_author_name
'Ian J. Casely'
'Joseph W. Ziller'
'Bruce J. Mincher'
'William J. Evans'

_publ_section_title
;
 Bismuth Coordination Chemistry with Allyl, Alkoxide, Aryloxide, and
 Tetraphenylborate Ligands and the {[2,6-(Me2NCH2)2C6H3]2Bi}+ Cation
;
_journal_name_full 'Inorganic Chemistry'
_journal_page_first 1513
_journal_page_last 1520
_journal_paper_doi 10.1021/ic102119y
_journal_volume 50
_journal_year 2011
_chemical_formula_sum 'C48 H58 B Bi N4'
_chemical_formula_weight 910.77
_chemical_name_systematic
; 
 ? 
;
_space_group_IT_number 14
_symmetry_cell_setting monoclinic
_symmetry_space_group_name_Hall '-P 2ybc'
_symmetry_space_group_name_H-M 'P 1 21/c 1'
_atom_sites_solution_hydrogens geom
_atom_sites_solution_primary direct
_atom_sites_solution_secondary difmap
_audit_creation_method SHELXTL
_cell_angle_alpha 90.00
_cell_angle_beta 101.1256(7)
_cell_angle_gamma 90.00
_cell_formula_units_Z 4
_cell_length_a 15.9493(9)
_cell_length_b 13.0162(7)
_cell_length_c 20.7895(11)
_cell_measurement_reflns_used 9842
_cell_measurement_temperature 148(2)
_cell_measurement_theta_max 28.25
_cell_measurement_theta_min 2.54
_cell_volume 4234.8(4)
_computing_cell_refinement 'Bruker SAINT'
_computing_data_collection 'Bruker APEX2'
_computing_data_reduction 'Bruker SAINT'
_computing_molecular_graphics 'Bruker SHELXTL'
_computing_publication_material 'Bruker SHELXTL'
_computing_structure_refinement 'SHELXL-97 (Sheldrick, 2008)'
_computing_structure_solution 'SHELXS-97 (Sheldrick, 2008)'
_diffrn_ambient_temperature 148(2)
_diffrn_measured_fraction_theta_full 0.997
_diffrn_measured_fraction_theta_max 0.997
_diffrn_measurement_device_type 'Bruker APEX-II CCD'
_diffrn_measurement_method '\f and \w scans'
_diffrn_radiation_monochromator graphite
_diffrn_radiation_source 'fine-focus sealed tube'
_diffrn_radiation_type MoK\a
_diffrn_radiation_wavelength 0.71073
_diffrn_reflns_av_R_equivalents 0.0285
_diffrn_reflns_av_sigmaI/netI 0.0213
_diffrn_reflns_limit_h_max 20
_diffrn_reflns_limit_h_min -20
_diffrn_reflns_limit_k_max 16
_diffrn_reflns_limit_k_min -16
_diffrn_reflns_limit_l_max 26
_diffrn_reflns_limit_l_min -26
_diffrn_reflns_number 46924
_diffrn_reflns_theta_full 27.10
_diffrn_reflns_theta_max 27.10
_diffrn_reflns_theta_min 1.30
_exptl_absorpt_coefficient_mu 4.201
_exptl_absorpt_correction_T_max 0.6133
_exptl_absorpt_correction_T_min 0.4543
_exptl_absorpt_correction_type numerical
_exptl_absorpt_process_details 'Bruker SADABS'
_exptl_crystal_colour colorless
_exptl_crystal_density_diffrn 1.429
_exptl_crystal_density_meas ?
_exptl_crystal_description irregular_cut
_exptl_crystal_F_000 1848
_exptl_crystal_size_max 0.22
_exptl_crystal_size_mid 0.16
_exptl_crystal_size_min 0.13
_refine_diff_density_max 1.088
_refine_diff_density_min -0.454
_refine_diff_density_rms 0.071
_refine_ls_extinction_method none
_refine_ls_goodness_of_fit_ref 1.029
_refine_ls_hydrogen_treatment constr
_refine_ls_matrix_type full
_refine_ls_number_parameters 495
_refine_ls_number_reflns 9336
_refine_ls_number_restraints 0
_refine_ls_restrained_S_all 1.029
_refine_ls_R_factor_all 0.0290
_refine_ls_R_factor_gt 0.0208
_refine_ls_shift/su_max 0.005
_refine_ls_shift/su_mean 0.000
_refine_ls_structure_factor_coef Fsqd
_refine_ls_weighting_details 'calc w=1/[\s^2^(Fo^2^)+(0.0280P)^2^+1.1755P] where P=(Fo^2^+2Fc^2^)/3'
_refine_ls_weighting_scheme calc
_refine_ls_wR_factor_gt 0.0496
_refine_ls_wR_factor_ref 0.0528
_reflns_number_gt 7669
_reflns_number_total 9336
_reflns_threshold_expression >2sigma(I)
_cod_data_source_file ic102119y_si_002_4.cif
_cod_data_source_block ijc4
_cod_depositor_comments
;
The following automatic conversions were performed:

'_exptl_crystal_density_meas' value 'none' was changed to '?' - the
value is perceived as not measured.

Automatic conversion script
Id: cif_fix_values 3008 2015-01-20 13:52:24Z robertas 
;
_cod_database_code 4324472

loop_
_symmetry_equiv_pos_as_xyz
'x, y, z'
'-x, y+1/2, -z+1/2'
'-x, -y, -z'
'x, -y-1/2, z-1/2'

loop_
_atom_site_label
_atom_site_type_symbol
_atom_site_fract_x
_atom_site_fract_y
_atom_site_fract_z
_atom_site_U_iso_or_equiv
_atom_site_adp_type
_atom_site_occupancy
_atom_site_symmetry_multiplicity
_atom_site_calc_flag
_atom_site_refinement_flags
Bi1 Bi 0.224261(5) 0.754133(5) 0.354736(4) 0.01713(3) Uani 1 1 d .
N1 N 0.14785(11) 0.88612(13) 0.40996(9) 0.0180(4) Uani 1 1 d .
N2 N 0.27761(11) 0.56912(14) 0.35636(9) 0.0203(4) Uani 1 1 d .
N3 N 0.41605(13) 0.65834(16) 0.52066(10) 0.0309(5) Uani 1 1 d .
N4 N 0.25554(13) 0.93494(15) 0.27283(9) 0.0256(4) Uani 1 1 d .
C1 C 0.18561(13) 0.67589(16) 0.43879(10) 0.0178(4) Uani 1 1 d .
C2 C 0.12350(14) 0.72291(17) 0.46727(11) 0.0188(4) Uani 1 1 d .
C3 C 0.08875(14) 0.66945(17) 0.51394(11) 0.0225(5) Uani 1 1 d .
H3A H 0.0490 0.7023 0.5358 0.027 Uiso 1 1 calc R
C4 C 0.11213(14) 0.56859(17) 0.52848(11) 0.0254(5) Uani 1 1 d .
H4A H 0.0874 0.5322 0.5598 0.031 Uiso 1 1 calc R
C5 C 0.17149(14) 0.51971(17) 0.49788(11) 0.0236(5) Uani 1 1 d .
H5A H 0.1860 0.4498 0.5074 0.028 Uiso 1 1 calc R
C6 C 0.20939(14) 0.57363(17) 0.45330(11) 0.0194(5) Uani 1 1 d .
C7 C 0.08774(13) 0.82602(16) 0.44181(11) 0.0197(5) Uani 1 1 d .
H7A H 0.0340 0.8149 0.4097 0.024 Uiso 1 1 calc R
H7B H 0.0739 0.8664 0.4787 0.024 Uiso 1 1 calc R
C8 C 0.09907(14) 0.95757(17) 0.36137(12) 0.0246(5) Uani 1 1 d .
H8A H 0.0650 1.0038 0.3833 0.037 Uiso 1 1 calc R
H8B H 0.0611 0.9183 0.3275 0.037 Uiso 1 1 calc R
H8C H 0.1388 0.9980 0.3411 0.037 Uiso 1 1 calc R
C9 C 0.20783(14) 0.94607(17) 0.45995(12) 0.0245(5) Uani 1 1 d .
H9A H 0.1760 0.9989 0.4788 0.037 Uiso 1 1 calc R
H9B H 0.2511 0.9789 0.4392 0.037 Uiso 1 1 calc R
H9C H 0.2358 0.8998 0.4948 0.037 Uiso 1 1 calc R
C10 C 0.27868(14) 0.52646(16) 0.42263(11) 0.0208(5) Uani 1 1 d .
H10A H 0.3350 0.5399 0.4509 0.025 Uiso 1 1 calc R
H10B H 0.2704 0.4511 0.4195 0.025 Uiso 1 1 calc R
C11 C 0.36184(15) 0.55788(19) 0.33796(13) 0.0285(5) Uani 1 1 d .
H11A H 0.3772 0.4850 0.3384 0.043 Uiso 1 1 calc R
H11B H 0.4048 0.5953 0.3694 0.043 Uiso 1 1 calc R
H11C H 0.3595 0.5859 0.2939 0.043 Uiso 1 1 calc R
C12 C 0.21146(15) 0.51607(18) 0.30820(11) 0.0265(5) Uani 1 1 d .
H12A H 0.2254 0.4428 0.3072 0.040 Uiso 1 1 calc R
H12B H 0.2094 0.5459 0.2646 0.040 Uiso 1 1 calc R
H12C H 0.1557 0.5243 0.3208 0.040 Uiso 1 1 calc R
C13 C 0.35763(14) 0.81972(16) 0.39175(11) 0.0209(5) Uani 1 1 d .
C14 C 0.40785(14) 0.81955(16) 0.45538(11) 0.0214(5) Uani 1 1 d .
C15 C 0.48456(15) 0.87411(18) 0.46692(12) 0.0275(5) Uani 1 1 d .
H15A H 0.5175 0.8764 0.5102 0.033 Uiso 1 1 calc R
C16 C 0.51416(15) 0.92493(19) 0.41738(13) 0.0331(6) Uani 1 1 d .
H16A H 0.5668 0.9611 0.4264 0.040 Uiso 1 1 calc R
C17 C 0.46607(15) 0.92238(19) 0.35454(13) 0.0311(6) Uani 1 1 d .
H17A H 0.4868 0.9556 0.3200 0.037 Uiso 1 1 calc R
C18 C 0.38779(15) 0.87178(17) 0.34107(12) 0.0243(5) Uani 1 1 d .
C19 C 0.38449(15) 0.76442(18) 0.51324(12) 0.0256(5) Uani 1 1 d .
H19A H 0.4081 0.8031 0.5537 0.031 Uiso 1 1 calc R
H19B H 0.3215 0.7638 0.5083 0.031 Uiso 1 1 calc R
C20 C 0.50823(16) 0.6507(2) 0.52874(14) 0.0398(7) Uani 1 1 d .
H20A H 0.5256 0.5787 0.5360 0.060 Uiso 1 1 calc R
H20B H 0.5352 0.6919 0.5665 0.060 Uiso 1 1 calc R
H20C H 0.5262 0.6762 0.4892 0.060 Uiso 1 1 calc R
C21 C 0.3876(2) 0.6113(2) 0.57658(14) 0.0505(8) Uani 1 1 d .
H21A H 0.4042 0.5387 0.5796 0.076 Uiso 1 1 calc R
H21B H 0.3253 0.6168 0.5707 0.076 Uiso 1 1 calc R
H21C H 0.4141 0.6469 0.6169 0.076 Uiso 1 1 calc R
C22 C 0.33518(15) 0.87819(18) 0.27267(11) 0.0272(5) Uani 1 1 d .
H22A H 0.3685 0.9133 0.2436 0.033 Uiso 1 1 calc R
H22B H 0.3215 0.8080 0.2554 0.033 Uiso 1 1 calc R
C23 C 0.27345(17) 1.04414(17) 0.28666(13) 0.0328(6) Uani 1 1 d .
H23A H 0.3078 1.0517 0.3309 0.049 Uiso 1 1 calc R
H23B H 0.2195 1.0815 0.2838 0.049 Uiso 1 1 calc R
H23C H 0.3050 1.0722 0.2546 0.049 Uiso 1 1 calc R
C24 C 0.19764(18) 0.9233(2) 0.20922(13) 0.0401(7) Uani 1 1 d .
H24A H 0.1824 0.8508 0.2019 0.060 Uiso 1 1 calc R
H24B H 0.2261 0.9478 0.1743 0.060 Uiso 1 1 calc R
H24C H 0.1457 0.9638 0.2090 0.060 Uiso 1 1 calc R
B1 B 0.21881(15) 0.19298(19) 0.62397(13) 0.0184(5) Uani 1 1 d .
C25 C 0.20971(14) 0.21121(16) 0.54449(11) 0.0187(4) Uani 1 1 d .
C26 C 0.13057(15) 0.22075(18) 0.50165(11) 0.0220(5) Uani 1 1 d .
H26A H 0.0801 0.2209 0.5196 0.026 Uiso 1 1 calc R
C27 C 0.12278(15) 0.22996(17) 0.43423(12) 0.0251(5) Uani 1 1 d .
H27A H 0.0677 0.2371 0.4073 0.030 Uiso 1 1 calc R
C28 C 0.19416(16) 0.22886(17) 0.40590(12) 0.0240(5) Uani 1 1 d .
H28A H 0.1891 0.2361 0.3598 0.029 Uiso 1 1 calc R
C29 C 0.27368(15) 0.21688(19) 0.44638(12) 0.0256(5) Uani 1 1 d .
H29A H 0.3236 0.2143 0.4278 0.031 Uiso 1 1 calc R
C30 C 0.28062(14) 0.20867(18) 0.51371(11) 0.0229(5) Uani 1 1 d .
H30A H 0.3359 0.2010 0.5402 0.027 Uiso 1 1 calc R
C31 C 0.21648(14) 0.06687(16) 0.63097(10) 0.0188(4) Uani 1 1 d .
C32 C 0.29012(15) 0.00543(17) 0.64383(11) 0.0239(5) Uani 1 1 d .
H32A H 0.3444 0.0380 0.6528 0.029 Uiso 1 1 calc R
C33 C 0.28667(16) -0.10127(19) 0.64394(11) 0.0292(5) Uani 1 1 d .
H33A H 0.3382 -0.1399 0.6526 0.035 Uiso 1 1 calc R
C34 C 0.20914(17) -0.15144(18) 0.63165(11) 0.0313(6) Uani 1 1 d .
H34A H 0.2067 -0.2244 0.6315 0.038 Uiso 1 1 calc R
C35 C 0.13496(17) -0.09388(18) 0.61955(12) 0.0302(6) Uani 1 1 d .
H35A H 0.0810 -0.1273 0.6115 0.036 Uiso 1 1 calc R
C36 C 0.13919(15) 0.01248(17) 0.61912(11) 0.0242(5) Uani 1 1 d .
H36A H 0.0873 0.0503 0.6104 0.029 Uiso 1 1 calc R
C37 C 0.14021(14) 0.24504(15) 0.65400(11) 0.0197(4) Uani 1 1 d .
C38 C 0.09886(14) 0.33577(17) 0.63025(12) 0.0245(5) Uani 1 1 d .
H38A H 0.1148 0.3678 0.5933 0.029 Uiso 1 1 calc R
C39 C 0.03523(14) 0.38173(17) 0.65812(12) 0.0275(5) Uani 1 1 d .
H39A H 0.0079 0.4426 0.6394 0.033 Uiso 1 1 calc R
C40 C 0.01211(14) 0.33895(19) 0.71263(12) 0.0271(5) Uani 1 1 d .
H40A H -0.0304 0.3705 0.7323 0.033 Uiso 1 1 calc R
C41 C 0.05160(16) 0.24955(18) 0.73841(12) 0.0299(6) Uani 1 1 d .
H41A H 0.0365 0.2193 0.7762 0.036 Uiso 1 1 calc R
C42 C 0.11363(15) 0.20387(19) 0.70900(11) 0.0257(5) Uani 1 1 d .
H42A H 0.1392 0.1417 0.7271 0.031 Uiso 1 1 calc R
C43 C 0.30760(14) 0.24159(15) 0.66613(11) 0.0188(4) Uani 1 1 d .
C44 C 0.34443(15) 0.20315(18) 0.72826(11) 0.0253(5) Uani 1 1 d .
H44A H 0.3169 0.1478 0.7456 0.030 Uiso 1 1 calc R
C45 C 0.41888(17) 0.24200(18) 0.76536(13) 0.0313(6) Uani 1 1 d .
H45A H 0.4413 0.2130 0.8071 0.038 Uiso 1 1 calc R
C46 C 0.46103(15) 0.32272(19) 0.74225(12) 0.0303(6) Uani 1 1 d .
H46A H 0.5131 0.3484 0.7671 0.036 Uiso 1 1 calc R
C47 C 0.42583(14) 0.36513(18) 0.68239(12) 0.0273(5) Uani 1 1 d .
H47A H 0.4530 0.4219 0.6662 0.033 Uiso 1 1 calc R
C48 C 0.35072(14) 0.32539(17) 0.64548(11) 0.0218(5) Uani 1 1 d .
H48A H 0.3277 0.3564 0.6045 0.026 Uiso 1 1 calc R

loop_
_atom_site_aniso_label
_atom_site_aniso_U_11
_atom_site_aniso_U_22
_atom_site_aniso_U_33
_atom_site_aniso_U_23
_atom_site_aniso_U_13
_atom_site_aniso_U_12
Bi1 0.01869(5) 0.01652(5) 0.01615(5) 0.00032(3) 0.00328(3) 0.00073(3)
N1 0.0177(9) 0.0159(9) 0.0205(10) 0.0023(7) 0.0034(7) 0.0001(7)
N2 0.0201(10) 0.0211(9) 0.0196(10) -0.0029(8) 0.0034(8) 0.0027(7)
N3 0.0312(12) 0.0316(11) 0.0256(11) 0.0098(9) -0.0053(9) -0.0062(9)
N4 0.0307(11) 0.0226(10) 0.0242(11) 0.0021(8) 0.0068(9) 0.0069(8)
C1 0.0160(11) 0.0177(10) 0.0185(11) -0.0022(8) 0.0003(9) -0.0024(8)
C2 0.0168(11) 0.0168(10) 0.0213(11) -0.0006(9) -0.0004(9) -0.0029(8)
C3 0.0195(11) 0.0257(12) 0.0227(12) -0.0001(9) 0.0047(9) -0.0013(9)
C4 0.0251(12) 0.0270(12) 0.0254(13) 0.0082(10) 0.0078(10) -0.0016(10)
C5 0.0252(12) 0.0182(11) 0.0268(13) 0.0053(9) 0.0032(10) -0.0002(9)
C6 0.0171(11) 0.0191(11) 0.0205(12) -0.0013(9) 0.0002(9) -0.0008(8)
C7 0.0185(11) 0.0179(10) 0.0235(12) 0.0013(9) 0.0061(9) 0.0010(8)
C8 0.0231(12) 0.0215(11) 0.0296(13) 0.0064(10) 0.0062(10) 0.0052(9)
C9 0.0235(12) 0.0212(11) 0.0290(13) -0.0049(10) 0.0057(10) -0.0026(9)
C10 0.0230(12) 0.0171(10) 0.0214(12) 0.0002(9) 0.0021(9) 0.0032(9)
C11 0.0241(12) 0.0297(13) 0.0333(14) -0.0018(11) 0.0097(11) 0.0051(10)
C12 0.0267(13) 0.0258(12) 0.0251(13) -0.0068(10) 0.0003(10) 0.0015(10)
C13 0.0199(11) 0.0189(11) 0.0258(12) -0.0004(9) 0.0093(9) 0.0009(8)
C14 0.0202(11) 0.0194(11) 0.0255(12) -0.0001(9) 0.0070(9) 0.0013(9)
C15 0.0218(12) 0.0267(12) 0.0326(14) -0.0002(10) 0.0022(10) 0.0003(9)
C16 0.0225(13) 0.0288(13) 0.0485(17) 0.0033(12) 0.0083(12) -0.0048(10)
C17 0.0298(13) 0.0281(13) 0.0397(15) 0.0091(11) 0.0168(12) 0.0004(10)
C18 0.0258(12) 0.0229(11) 0.0265(13) 0.0014(10) 0.0108(10) 0.0042(9)
C19 0.0199(11) 0.0336(13) 0.0220(12) 0.0014(10) 0.0004(9) -0.0039(9)
C20 0.0352(15) 0.0341(15) 0.0450(17) 0.0043(12) -0.0050(13) 0.0053(12)
C21 0.0548(19) 0.0560(19) 0.0333(16) 0.0200(14) -0.0097(14) -0.0220(15)
C22 0.0341(14) 0.0257(12) 0.0249(13) 0.0040(10) 0.0134(11) 0.0034(10)
C23 0.0433(15) 0.0212(12) 0.0388(15) 0.0057(11) 0.0206(12) 0.0029(11)
C24 0.0513(18) 0.0406(16) 0.0259(14) 0.0036(12) 0.0013(12) 0.0149(13)
B1 0.0167(12) 0.0193(12) 0.0192(13) -0.0004(10) 0.0035(10) -0.0012(9)
C25 0.0197(11) 0.0135(10) 0.0221(12) 0.0010(9) 0.0020(9) -0.0010(8)
C26 0.0189(11) 0.0253(11) 0.0221(12) 0.0003(9) 0.0046(9) -0.0024(9)
C27 0.0238(12) 0.0280(12) 0.0209(12) 0.0006(9) -0.0019(9) -0.0005(9)
C28 0.0317(13) 0.0223(11) 0.0181(11) -0.0003(9) 0.0049(10) -0.0013(9)
C29 0.0232(12) 0.0295(12) 0.0257(13) -0.0023(10) 0.0084(10) -0.0022(10)
C30 0.0186(11) 0.0258(12) 0.0231(12) -0.0011(10) 0.0011(9) 0.0000(9)
C31 0.0233(11) 0.0209(11) 0.0130(11) 0.0013(8) 0.0054(9) -0.0002(9)
C32 0.0238(12) 0.0262(12) 0.0224(12) 0.0001(9) 0.0063(10) 0.0003(9)
C33 0.0382(14) 0.0293(13) 0.0205(13) 0.0017(10) 0.0062(11) 0.0113(11)
C34 0.0540(17) 0.0184(12) 0.0216(13) 0.0011(9) 0.0072(12) -0.0032(11)
C35 0.0367(14) 0.0276(13) 0.0269(13) -0.0001(10) 0.0077(11) -0.0110(11)
C36 0.0237(12) 0.0277(12) 0.0209(12) 0.0015(9) 0.0033(9) -0.0027(9)
C37 0.0146(10) 0.0222(12) 0.0205(11) -0.0045(9) -0.0008(8) -0.0044(8)
C38 0.0250(12) 0.0202(11) 0.0299(13) 0.0003(10) 0.0088(10) -0.0009(9)
C39 0.0236(12) 0.0204(12) 0.0386(15) -0.0031(10) 0.0061(11) 0.0008(9)
C40 0.0189(12) 0.0341(13) 0.0283(13) -0.0113(10) 0.0042(10) 0.0005(10)
C41 0.0264(13) 0.0465(16) 0.0172(12) -0.0001(10) 0.0049(9) 0.0025(11)
C42 0.0241(12) 0.0325(13) 0.0193(12) 0.0029(10) 0.0013(10) 0.0064(10)
C43 0.0181(11) 0.0205(11) 0.0177(11) 0.0001(8) 0.0027(8) 0.0030(8)
C44 0.0273(13) 0.0249(12) 0.0224(12) 0.0061(10) 0.0018(10) -0.0017(10)
C45 0.0301(13) 0.0353(15) 0.0243(13) 0.0041(10) -0.0053(10) -0.0001(10)
C46 0.0210(12) 0.0353(14) 0.0317(14) -0.0045(11) -0.0025(10) -0.0027(10)
C47 0.0223(12) 0.0299(13) 0.0302(14) -0.0007(10) 0.0061(10) -0.0050(10)
C48 0.0217(12) 0.0230(11) 0.0207(12) 0.0014(9) 0.0039(9) -0.0001(9)

loop_
_atom_type_symbol
_atom_type_description
_atom_type_scat_dispersion_real
_atom_type_scat_dispersion_imag
_atom_type_scat_source
C C 0.0033 0.0016 'International Tables Vol C Tables 4.2.6.8 and 6.1.1.4'
H H 0.0000 0.0000 'International Tables Vol C Tables 4.2.6.8 and 6.1.1.4'
B B 0.0013 0.0007 'International Tables Vol C Tables 4.2.6.8 and 6.1.1.4'
N N 0.0061 0.0033 'International Tables Vol C Tables 4.2.6.8 and 6.1.1.4'
Bi Bi -4.1077 10.2566 'International Tables Vol C Tables 4.2.6.8 and 6.1.1.4'

loop_
_geom_angle_atom_site_label_1
_geom_angle_atom_site_label_2
_geom_angle_atom_site_label_3
_geom_angle
C1 Bi1 C13 106.83(8)
C1 Bi1 N1 73.71(7)
C13 Bi1 N1 95.34(7)
C1 Bi1 N2 72.42(7)
C13 Bi1 N2 93.54(7)
N1 Bi1 N2 146.12(6)
C1 Bi1 N4 155.73(7)
C13 Bi1 N4 69.64(7)
N1 Bi1 N4 82.61(5)
N2 Bi1 N4 130.97(5)
C8 N1 C7 109.59(16)
C8 N1 C9 109.23(17)
C7 N1 C9 110.29(17)
C8 N1 Bi1 110.86(13)
C7 N1 Bi1 104.79(12)
C9 N1 Bi1 112.00(13)
C11 N2 C12 110.20(18)
C11 N2 C10 110.89(18)
C12 N2 C10 109.46(18)
C11 N2 Bi1 114.12(14)
C12 N2 Bi1 103.84(13)
C10 N2 Bi1 108.04(12)
C20 N3 C21 110.0(2)
C20 N3 C19 113.35(19)
C21 N3 C19 109.0(2)
C23 N4 C24 109.9(2)
C23 N4 C22 110.6(2)
C24 N4 C22 109.88(19)
C23 N4 Bi1 134.07(15)
C24 N4 Bi1 106.61(15)
C22 N4 Bi1 81.11(12)
C2 C1 C6 120.8(2)
C2 C1 Bi1 117.66(15)
C6 C1 Bi1 120.19(16)
C1 C2 C3 119.3(2)
C1 C2 C7 119.53(19)
C3 C2 C7 120.8(2)
C4 C3 C2 120.0(2)
C3 C4 C5 120.8(2)
C6 C5 C4 119.7(2)
C5 C6 C1 119.3(2)
C5 C6 C10 121.6(2)
C1 C6 C10 119.0(2)
N1 C7 C2 112.96(17)
N2 C10 C6 111.24(17)
C14 C13 C18 119.2(2)
C14 C13 Bi1 129.79(16)
C18 C13 Bi1 110.93(16)
C15 C14 C13 118.8(2)
C15 C14 C19 116.7(2)
C13 C14 C19 124.5(2)
C16 C15 C14 122.0(2)
C15 C16 C17 119.1(2)
C16 C17 C18 121.0(2)
C17 C18 C13 119.9(2)
C17 C18 C22 118.6(2)
C13 C18 C22 121.5(2)
N3 C19 C14 113.5(2)
N4 C22 C18 110.47(19)
C43 B1 C25 112.33(18)
C43 B1 C31 111.61(18)
C25 B1 C31 103.46(18)
C43 B1 C37 106.25(18)
C25 B1 C37 113.20(18)
C31 B1 C37 110.10(18)
C26 C25 C30 114.7(2)
C26 C25 B1 122.94(19)
C30 C25 B1 122.08(19)
C27 C26 C25 122.9(2)
C28 C27 C26 120.7(2)
C27 C28 C29 118.4(2)
C30 C29 C28 120.4(2)
C29 C30 C25 123.0(2)
C36 C31 C32 114.9(2)
C36 C31 B1 121.42(19)
C32 C31 B1 123.49(19)
C33 C32 C31 122.5(2)
C34 C33 C32 120.5(2)
C33 C34 C35 118.9(2)
C34 C35 C36 120.1(2)
C35 C36 C31 123.1(2)
C38 C37 C42 114.6(2)
C38 C37 B1 123.7(2)
C42 C37 B1 121.57(19)
C37 C38 C39 123.2(2)
C40 C39 C38 120.0(2)
C39 C40 C41 119.1(2)
C40 C41 C42 119.9(2)
C41 C42 C37 123.2(2)
C48 C43 C44 114.6(2)
C48 C43 B1 124.1(2)
C44 C43 B1 121.24(19)
C45 C44 C43 123.1(2)
C44 C45 C46 120.5(2)
C47 C46 C45 118.5(2)
C46 C47 C48 120.4(2)
C47 C48 C43 122.8(2)

loop_
_geom_bond_atom_site_label_1
_geom_bond_atom_site_label_2
_geom_bond_distance
Bi1 C1 2.210(2)
Bi1 C13 2.283(2)
Bi1 N1 2.5088(17)
Bi1 N2 2.5522(18)
Bi1 N4 3.0025(19)
N1 C8 1.479(3)
N1 C7 1.488(3)
N1 C9 1.490(3)
N2 C11 1.473(3)
N2 C12 1.478(3)
N2 C10 1.482(3)
N3 C20 1.451(3)
N3 C21 1.462(3)
N3 C19 1.468(3)
N4 C23 1.467(3)
N4 C24 1.467(3)
N4 C22 1.470(3)
C1 C2 1.390(3)
C1 C6 1.401(3)
C2 C3 1.393(3)
C2 C7 1.513(3)
C3 C4 1.382(3)
C4 C5 1.392(3)
C5 C6 1.390(3)
C6 C10 1.509(3)
C13 C14 1.408(3)
C13 C18 1.413(3)
C14 C15 1.395(3)
C14 C19 1.508(3)
C15 C16 1.382(3)
C16 C17 1.382(4)
C17 C18 1.391(3)
C18 C22 1.507(3)
B1 C43 1.642(3)
B1 C25 1.648(3)
B1 C31 1.649(3)
B1 C37 1.650(3)
C25 C26 1.403(3)
C25 C30 1.403(3)
C26 C27 1.388(3)
C27 C28 1.379(3)
C28 C29 1.389(3)
C29 C30 1.387(3)
C31 C36 1.402(3)
C31 C32 1.403(3)
C32 C33 1.390(3)
C33 C34 1.378(3)
C34 C35 1.382(3)
C35 C36 1.386(3)
C37 C38 1.396(3)
C37 C42 1.400(3)
C38 C39 1.397(3)
C39 C40 1.375(3)
C40 C41 1.381(3)
C41 C42 1.393(3)
C43 C48 1.400(3)
C43 C44 1.404(3)
C44 C45 1.381(3)
C45 C46 1.382(3)
C46 C47 1.378(3)
C47 C48 1.392(3)
